data_2216981
loop_
_publ_author_name
'Li-Hui Guo'
'Da-Bin Qin'
'Shao-Jin Gu'
'Gui-Yu wang'
'Jie-Wei Luo'

_publ_section_title
;
 9,10-Bis{2-[1-(2-pyridylmethyl)imidazolium-3-yl]ethoxy}anthracene
 bis(hexafluoridophosphate)
;
_journal_coeditor_code CI2523
_journal_issue 1
_journal_name_full 'Acta Crystallographica Section E'
_journal_page_first o189
_journal_page_last o189
_journal_paper_doi 10.1107/S1600536807063842
_journal_volume 64
_journal_year 2008
_chemical_formula_iupac 'C36 H34 N6 O2 2+, 2P F6 -'
_chemical_formula_moiety 'C36 H34 N6 O2 2+, 2P F6 -'
_chemical_formula_sum 'C36 H34 F12 N6 O2 P2'
_chemical_formula_weight 872.63
_chemical_name_systematic
;
9,10-Bis{2-[1-(2-pyridylmethyl)imidazolium-3-yl]ethoxy}anthracene
bis(hexafluoridophosphate)
;
_space_group_IT_number 2
_symmetry_cell_setting triclinic
_symmetry_space_group_name_Hall '-P 1'
_symmetry_space_group_name_H-M 'P -1'
_atom_sites_solution_hydrogens geom
_atom_sites_solution_primary direct
_atom_sites_solution_secondary difmap
_audit_creation_method SHELXL-97
_cell_angle_alpha 72.382(7)
_cell_angle_beta 78.759(7)
_cell_angle_gamma 65.598(7)
_cell_formula_units_Z 1
_cell_length_a 8.829(4)
_cell_length_b 9.811(4)
_cell_length_c 12.586(5)
_cell_measurement_reflns_used 1209
_cell_measurement_temperature 294(2)
_cell_measurement_theta_max 21.47
_cell_measurement_theta_min 2.73
_cell_volume 943.2(7)
_computing_cell_refinement 'SAINT (Bruker, 1999)'
_computing_data_collection 'SMART (Bruker, 1998)'
_computing_data_reduction 'SAINT (Bruker, 1999)'
_computing_molecular_graphics 'SHELXTL (Bruker, 1999)'
_computing_publication_material 'SHELXTL (Bruker, 1999)'
_computing_structure_refinement 'SHELXL97 (Sheldrick, 1997)'
_computing_structure_solution 'SHELXS97 (Sheldrick, 1997)'
_diffrn_ambient_temperature 294(2)
_diffrn_measured_fraction_theta_full 0.994
_diffrn_measured_fraction_theta_max 0.994
_diffrn_measurement_device_type 'Bruker SMART CCD area-detector'
_diffrn_measurement_method '\f and \w scans'
_diffrn_radiation_monochromator graphite
_diffrn_radiation_source 'fine-focus sealed tube'
_diffrn_radiation_type MoK\a
_diffrn_radiation_wavelength 0.71073
_diffrn_reflns_av_R_equivalents 0.0268
_diffrn_reflns_av_sigmaI/netI 0.0635
_diffrn_reflns_limit_h_max 10
_diffrn_reflns_limit_h_min -10
_diffrn_reflns_limit_k_max 6
_diffrn_reflns_limit_k_min -11
_diffrn_reflns_limit_l_max 14
_diffrn_reflns_limit_l_min -14
_diffrn_reflns_number 4911
_diffrn_reflns_theta_full 25.02
_diffrn_reflns_theta_max 25.02
_diffrn_reflns_theta_min 1.70
_diffrn_standards_number 0
_exptl_absorpt_coefficient_mu 0.218
_exptl_absorpt_correction_T_max 0.9618
_exptl_absorpt_correction_T_min 0.9496
_exptl_absorpt_correction_type multi-scan
_exptl_absorpt_process_details '(SADABS; Sheldrick, 1996)'
_exptl_crystal_colour yellow
_exptl_crystal_density_diffrn 1.536
_exptl_crystal_density_method 'not measured'
_exptl_crystal_description Block
_exptl_crystal_F_000 446
_exptl_crystal_size_max 0.24
_exptl_crystal_size_mid 0.20
_exptl_crystal_size_min 0.18
_refine_diff_density_max 0.328
_refine_diff_density_min -0.240
_refine_ls_extinction_method none
_refine_ls_goodness_of_fit_ref 1.008
_refine_ls_hydrogen_treatment constr
_refine_ls_matrix_type full
_refine_ls_number_parameters 373
_refine_ls_number_reflns 3307
_refine_ls_number_restraints 319
_refine_ls_restrained_S_all 1.098
_refine_ls_R_factor_all 0.1164
_refine_ls_R_factor_gt 0.0548
_refine_ls_shift/su_max 0.015
_refine_ls_shift/su_mean 0.001
_refine_ls_structure_factor_coef Fsqd
_refine_ls_weighting_details 'calc w=1/[\s^2^(Fo^2^)+(0.0713P)^2^+0.3109P] where P=(Fo^2^+2Fc^2^)/3'
_refine_ls_weighting_scheme calc
_refine_ls_wR_factor_gt 0.1280
_refine_ls_wR_factor_ref 0.1586
_reflns_number_gt 1792
_reflns_number_total 3307
_reflns_threshold_expression I>2\s(I)
_cod_data_source_file ci2523.cif
_cod_data_source_block I
_cod_depositor_comments
;
The following automatic conversions were performed:
'_symmetry_cell_setting' value 'Triclinic' changed to 'triclinic'
according to '/home/saulius/struct/CIF-dictionaries/cif_core.dic'
dictionary named 'cif_core.dic' version 2.4.1 from 2010-06-29.

Automatic conversion script
Id: cif_fix_enum 1527 2010-12-29 10:47:43Z saulius 

The following automatic conversions were performed:

'_symmetry_cell_setting' value 'Triclinic' changed to 'triclinic'
according to /home/saulius/struct/CIF-dictionaries/cif_core.dic
dictionary named 'cif_core.dic' version 2.4.1 from 2010-06-29.

Automatic conversion script
Id: cif_fix_values 1715 2011-07-08 13:25:40Z adriana 
;
_cod_database_code 2216981
_cod_database_fobs_code 2216981

loop_
_symmetry_equiv_pos_as_xyz
'x, y, z'
'-x, -y, -z'

loop_
_atom_site_type_symbol
_atom_site_label
_atom_site_fract_x
_atom_site_fract_y
_atom_site_fract_z
_atom_site_U_iso_or_equiv
_atom_site_adp_type
_atom_site_calc_flag
_atom_site_refinement_flags
_atom_site_occupancy
_atom_site_disorder_assembly
_atom_site_disorder_group
O O1 0.3505(3) 0.6951(3) 0.80589(19) 0.0542(7) Uani d . 1 . .
N N1 -0.1667(4) 1.0465(4) 0.9161(3) 0.0759(11) Uani d . 1 . .
N N2 -0.1181(4) 1.0404(4) 0.6845(3) 0.0594(9) Uani d . 1 . .
N N3 0.0945(4) 0.8468(4) 0.6444(2) 0.0537(9) Uani d . 1 . .
C C1 -0.2180(7) 1.0165(6) 1.0243(4) 0.0824(14) Uani d . 1 . .
H H1 -0.1385 0.9512 1.0749 0.099 Uiso calc R 1 . .
C C2 -0.3809(7) 1.0760(6) 1.0655(4) 0.0786(14) Uani d . 1 . .
H H2 -0.4105 1.0523 1.1420 0.094 Uiso calc R 1 . .
C C3 -0.4988(6) 1.1708(5) 0.9918(5) 0.0741(13) Uani d . 1 . .
H H3 -0.6107 1.2126 1.0168 0.089 Uiso calc R 1 . .
C C4 -0.4483(5) 1.2030(5) 0.8795(4) 0.0665(12) Uani d . 1 . .
H H4 -0.5260 1.2661 0.8273 0.080 Uiso calc R 1 . .
C C5 -0.2824(5) 1.1410(5) 0.8457(4) 0.0623(11) Uani d . 1 . .
C C6 -0.2179(5) 1.1793(5) 0.7253(4) 0.0747(13) Uani d . 1 . .
H H6A -0.3115 1.2428 0.6799 0.090 Uiso calc R 1 . .
H H6B -0.1501 1.2389 0.7172 0.090 Uiso calc R 1 . .
C C7 -0.1765(6) 0.9587(6) 0.6444(4) 0.0714(13) Uani d . 1 . .
H H7 -0.2876 0.9820 0.6362 0.086 Uiso calc R 1 . .
C C8 -0.0454(6) 0.8389(6) 0.6192(3) 0.0690(13) Uani d . 1 . .
H H8 -0.0484 0.7637 0.5899 0.083 Uiso calc R 1 . .
C C9 0.0470(5) 0.9692(5) 0.6840(3) 0.0571(11) Uani d . 1 . .
H H9 0.1176 1.0009 0.7079 0.069 Uiso calc R 1 . .
C C10 0.2667(5) 0.7415(5) 0.6272(3) 0.0697(13) Uani d . 1 . .
H H10A 0.3375 0.8007 0.6007 0.084 Uiso calc R 1 . .
H H10B 0.2736 0.6916 0.5697 0.084 Uiso calc R 1 . .
C C11 0.3307(5) 0.6199(5) 0.7318(3) 0.0616(11) Uani d . 1 . .
H H11A 0.2521 0.5702 0.7660 0.074 Uiso calc R 1 . .
H H11B 0.4368 0.5418 0.7143 0.074 Uiso calc R 1 . .
C C12 0.4252(4) 0.5939(4) 0.9027(3) 0.0440(9) Uani d . 1 . .
C C13 0.5991(4) 0.5322(4) 0.9005(3) 0.0449(9) Uani d . 1 . .
C C14 0.6758(4) 0.4338(4) 1.0009(3) 0.0438(9) Uani d . 1 . .
C C15 0.8534(4) 0.3686(5) 0.9977(4) 0.0590(11) Uani d . 1 . .
H H15 0.9055 0.3045 1.0623 0.071 Uiso calc R 1 . .
C C16 0.9462(5) 0.3990(5) 0.9021(4) 0.0722(13) Uani d . 1 . .
H H16 1.0620 0.3538 0.9010 0.087 Uiso calc R 1 . .
C C17 0.8715(5) 0.4974(5) 0.8043(4) 0.0749(14) Uani d . 1 . .
H H17 0.9382 0.5187 0.7396 0.090 Uiso calc R 1 . .
C C18 0.7031(5) 0.5624(5) 0.8023(3) 0.0592(11) Uani d . 1 . .
H H18 0.6555 0.6269 0.7363 0.071 Uiso calc R 1 . .
P P1 0.71210(13) 0.71357(15) 0.41845(9) 0.0645(4) Uani d D 1 . .
F F1 0.551(2) 0.702(3) 0.3935(19) 0.114(6) Uani d PDU 0.284(6) A 1
F F2 0.789(2) 0.5628(17) 0.3757(17) 0.092(4) Uani d PDU 0.284(6) A 1
F F3 0.758(2) 0.811(2) 0.3001(11) 0.111(4) Uani d PDU 0.284(6) A 1
F F4 0.6560(19) 0.8681(17) 0.4551(19) 0.134(5) Uani d PDU 0.284(6) A 1
F F5 0.662(2) 0.615(2) 0.5320(11) 0.130(5) Uani d PDU 0.284(6) A 1
F F6 0.8857(15) 0.655(2) 0.4618(15) 0.115(5) Uani d PDU 0.284(6) A 1
F F1A 0.5497(16) 0.672(2) 0.4454(14) 0.119(5) Uani d PDU 0.354(8) B 2
F F2A 0.7523(17) 0.631(2) 0.3229(13) 0.093(4) Uani d PDU 0.354(8) A 2
F F3A 0.590(2) 0.8701(16) 0.3574(15) 0.144(5) Uani d PDU 0.354(8) A 2
F F4A 0.6405(16) 0.7923(18) 0.5218(10) 0.097(4) Uani d PDU 0.354(8) B 2
F F5A 0.761(2) 0.5581(15) 0.5135(13) 0.130(4) Uani d PDU 0.354(8) B 2
F F6A 0.8703(15) 0.7530(19) 0.3841(15) 0.114(5) Uani d PDU 0.354(8) A 2
F F1B 0.5218(10) 0.776(2) 0.4093(15) 0.112(4) Uani d PDU 0.362(9) A 3
F F2B 0.7395(16) 0.722(2) 0.2880(7) 0.101(4) Uani d PDU 0.362(9) A 3
F F3B 0.661(2) 0.8926(11) 0.3589(17) 0.123(4) Uani d PDU 0.362(9) A 3
F F4B 0.6951(19) 0.712(2) 0.5411(7) 0.108(4) Uani d PDU 0.362(9) A 3
F F5B 0.8139(15) 0.5346(9) 0.4402(17) 0.109(4) Uani d PDU 0.362(9) A 3
F F6B 0.8931(11) 0.7078(15) 0.4201(10) 0.066(3) Uani d PDU 0.362(9) A 3

loop_
_atom_site_aniso_label
_atom_site_aniso_U_11
_atom_site_aniso_U_22
_atom_site_aniso_U_33
_atom_site_aniso_U_12
_atom_site_aniso_U_13
_atom_site_aniso_U_23
O1 0.0699(16) 0.0451(16) 0.0411(14) -0.0139(13) -0.0158(12) -0.0056(12)
N1 0.070(2) 0.078(3) 0.075(3) -0.015(2) -0.029(2) -0.016(2)
N2 0.062(2) 0.056(2) 0.057(2) -0.0193(19) -0.0174(16) -0.0072(18)
N3 0.066(2) 0.055(2) 0.0356(17) -0.0213(18) -0.0148(15) -0.0023(16)
C1 0.093(4) 0.076(3) 0.079(4) -0.022(3) -0.036(3) -0.016(3)
C2 0.112(4) 0.070(3) 0.071(3) -0.047(3) -0.011(3) -0.023(3)
C3 0.078(3) 0.061(3) 0.097(4) -0.032(3) -0.008(3) -0.032(3)
C4 0.064(3) 0.051(3) 0.086(3) -0.015(2) -0.024(2) -0.017(2)
C5 0.064(3) 0.046(3) 0.073(3) -0.013(2) -0.021(2) -0.012(2)
C6 0.071(3) 0.058(3) 0.084(3) -0.014(2) -0.019(2) -0.009(3)
C7 0.068(3) 0.077(3) 0.075(3) -0.032(3) -0.027(2) -0.006(3)
C8 0.090(3) 0.068(3) 0.060(3) -0.038(3) -0.032(2) -0.004(2)
C9 0.061(3) 0.059(3) 0.053(2) -0.022(2) -0.0181(19) -0.008(2)
C10 0.076(3) 0.076(3) 0.045(2) -0.015(2) -0.008(2) -0.014(2)
C11 0.078(3) 0.052(3) 0.047(2) -0.011(2) -0.018(2) -0.014(2)
C12 0.057(2) 0.035(2) 0.035(2) -0.0121(18) -0.0091(17) -0.0064(17)
C13 0.053(2) 0.042(2) 0.040(2) -0.0203(18) -0.0008(17) -0.0102(18)
C14 0.047(2) 0.038(2) 0.045(2) -0.0141(17) -0.0026(17) -0.0126(18)
C15 0.051(2) 0.058(3) 0.065(3) -0.017(2) -0.007(2) -0.015(2)
C16 0.046(2) 0.070(3) 0.090(4) -0.015(2) 0.001(2) -0.018(3)
C17 0.065(3) 0.068(3) 0.077(3) -0.027(2) 0.022(2) -0.012(3)
C18 0.070(3) 0.058(3) 0.045(2) -0.029(2) 0.006(2) -0.007(2)
P1 0.0483(6) 0.0874(10) 0.0528(7) -0.0162(6) -0.0078(5) -0.0219(7)
F1 0.084(7) 0.149(10) 0.128(9) -0.048(6) -0.055(6) -0.025(8)
F2 0.114(7) 0.086(7) 0.091(8) -0.042(5) -0.007(6) -0.036(6)
F3 0.134(7) 0.097(7) 0.092(7) -0.060(6) 0.002(6) 0.003(6)
F4 0.158(7) 0.100(7) 0.110(7) -0.007(6) 0.006(7) -0.051(6)
F5 0.126(7) 0.137(7) 0.084(6) -0.032(6) 0.017(6) -0.008(6)
F6 0.098(6) 0.126(8) 0.114(8) -0.037(6) -0.050(6) -0.003(6)
F1A 0.070(5) 0.154(8) 0.126(8) -0.060(5) 0.011(5) -0.010(7)
F2A 0.109(6) 0.085(7) 0.090(7) -0.026(6) -0.001(5) -0.048(6)
F3A 0.118(8) 0.121(7) 0.146(7) -0.023(6) -0.030(7) 0.010(6)
F4A 0.116(6) 0.101(7) 0.050(5) -0.015(5) -0.001(5) -0.026(5)
F5A 0.128(7) 0.110(6) 0.099(6) -0.020(5) -0.011(6) 0.011(5)
F6A 0.106(6) 0.113(8) 0.127(9) -0.072(6) -0.002(6) 0.005(6)
F1B 0.051(4) 0.129(8) 0.128(7) -0.016(5) -0.009(4) -0.019(7)
F2B 0.122(6) 0.108(8) 0.069(5) -0.030(6) -0.003(4) -0.037(5)
F3B 0.108(7) 0.093(6) 0.132(7) -0.032(5) -0.023(6) 0.022(6)
F4B 0.142(7) 0.131(8) 0.047(4) -0.040(6) -0.019(4) -0.024(5)
F5B 0.126(6) 0.077(5) 0.113(7) -0.029(4) -0.015(6) -0.020(5)
F6B 0.061(4) 0.075(7) 0.060(6) -0.040(4) -0.023(4) 0.019(5)

loop_
_atom_type_symbol
_atom_type_description
_atom_type_scat_dispersion_real
_atom_type_scat_dispersion_imag
_atom_type_scat_source
C C 0.0033 0.0016 'International Tables Vol C Tables 4.2.6.8 and 6.1.1.4'
H H 0.0000 0.0000 'International Tables Vol C Tables 4.2.6.8 and 6.1.1.4'
N N 0.0061 0.0033 'International Tables Vol C Tables 4.2.6.8 and 6.1.1.4'
O O 0.0106 0.0060 'International Tables Vol C Tables 4.2.6.8 and 6.1.1.4'
F F 0.0171 0.0103 'International Tables Vol C Tables 4.2.6.8 and 6.1.1.4'
P P 0.1023 0.0942 'International Tables Vol C Tables 4.2.6.8 and 6.1.1.4'

loop_
_geom_angle_atom_site_label_1
_geom_angle_atom_site_label_2
_geom_angle_atom_site_label_3
_geom_angle_site_symmetry_1
_geom_angle
C12 O1 C11 . 113.8(3)
C5 N1 C1 . 116.9(4)
C9 N2 C7 . 107.9(4)
C9 N2 C6 . 125.3(4)
C7 N2 C6 . 126.7(4)
C9 N3 C8 . 107.9(4)
C9 N3 C10 . 125.7(4)
C8 N3 C10 . 126.4(4)
N1 C1 C2 . 123.9(4)
N1 C1 H1 . 118.0
C2 C1 H1 . 118.0
C3 C2 C1 . 118.5(5)
C3 C2 H2 . 120.8
C1 C2 H2 . 120.8
C2 C3 C4 . 118.5(5)
C2 C3 H3 . 120.8
C4 C3 H3 . 120.8
C5 C4 C3 . 119.3(4)
C5 C4 H4 . 120.4
C3 C4 H4 . 120.4
N1 C5 C4 . 123.0(4)
N1 C5 C6 . 115.1(4)
C4 C5 C6 . 121.9(4)
N2 C6 C5 . 112.2(3)
N2 C6 H6A . 109.2
C5 C6 H6A . 109.2
N2 C6 H6B . 109.2
C5 C6 H6B . 109.2
H6A C6 H6B . 107.9
C8 C7 N2 . 107.5(4)
C8 C7 H7 . 126.3
N2 C7 H7 . 126.3
C7 C8 N3 . 107.5(4)
C7 C8 H8 . 126.2
N3 C8 H8 . 126.2
N3 C9 N2 . 109.1(4)
N3 C9 H9 . 125.4
N2 C9 H9 . 125.4
N3 C10 C11 . 112.8(3)
N3 C10 H10A . 109.0
C11 C10 H10A . 109.0
N3 C10 H10B . 109.0
C11 C10 H10B . 109.0
H10A C10 H10B . 107.8
O1 C11 C10 . 107.3(3)
O1 C11 H11A . 110.3
C10 C11 H11A . 110.3
O1 C11 H11B . 110.3
C10 C11 H11B . 110.3
H11A C11 H11B . 108.5
C14 C12 O1 2_667 118.8(3)
C14 C12 C13 2_667 122.5(3)
O1 C12 C13 . 118.6(3)
C12 C13 C18 . 122.7(3)
C12 C13 C14 . 118.7(3)
C18 C13 C14 . 118.6(3)
C12 C14 C15 2_667 122.7(3)
C12 C14 C13 2_667 118.8(3)
C15 C14 C13 . 118.5(3)
C16 C15 C14 . 120.6(4)
C16 C15 H15 . 119.7
C14 C15 H15 . 119.7
C15 C16 C17 . 121.0(4)
C15 C16 H16 . 119.5
C17 C16 H16 . 119.5
C18 C17 C16 . 121.0(4)
C18 C17 H17 . 119.5
C16 C17 H17 . 119.5
C17 C18 C13 . 120.3(4)
C17 C18 H18 . 119.9
C13 C18 H18 . 119.9
F4B P1 F1B . 94.3(8)
F3A P1 F6A . 96.6(10)
F3A P1 F2A . 97.0(10)
F6A P1 F2A . 92.4(9)
F6 P1 F5 . 87.0(10)
F6 P1 F2 . 83.7(10)
F5 P1 F2 . 87.4(10)
F6 P1 F1 . 156.8(13)
F5 P1 F1 . 77.1(11)
F2 P1 F1 . 78.9(12)
F4B P1 F5B . 93.5(8)
F1B P1 F5B . 118.9(9)
F6 P1 F4 . 91.2(10)
F5 P1 F4 . 97.5(10)
F2 P1 F4 . 172.8(9)
F1 P1 F4 . 107.3(11)
F4B P1 F6B . 84.2(7)
F1B P1 F6B . 161.1(9)
F5B P1 F6B . 79.9(7)

loop_
_geom_bond_atom_site_label_1
_geom_bond_atom_site_label_2
_geom_bond_site_symmetry_2
_geom_bond_distance
O1 C12 . 1.395(4)
O1 C11 . 1.425(4)
N1 C5 . 1.327(5)
N1 C1 . 1.332(6)
N2 C9 . 1.330(5)
N2 C7 . 1.361(5)
N2 C6 . 1.467(5)
N3 C9 . 1.316(5)
N3 C8 . 1.370(5)
N3 C10 . 1.461(5)
C1 C2 . 1.370(6)
C1 H1 . 0.93
C2 C3 . 1.366(6)
C2 H2 . 0.93
C3 C4 . 1.377(6)
C3 H3 . 0.93
C4 C5 . 1.369(5)
C4 H4 . 0.93
C5 C6 . 1.502(6)
C6 H6A . 0.97
C6 H6B . 0.97
C7 C8 . 1.335(5)
C7 H7 . 0.93
C8 H8 . 0.93
C9 H9 . 0.93
C10 C11 . 1.503(5)
C10 H10A . 0.97
C10 H10B . 0.97
C11 H11A . 0.97
C11 H11B . 0.97
C12 C14 2_667 1.385(5)
C12 C13 . 1.397(5)
C13 C18 . 1.421(5)
C13 C14 . 1.429(5)
C14 C12 2_667 1.385(5)
C14 C15 . 1.425(5)
C15 C16 . 1.345(5)
C15 H15 . 0.93
C16 C17 . 1.398(6)
C16 H16 . 0.93
C17 C18 . 1.356(5)
C17 H17 . 0.93
C18 H18 . 0.93
P1 F4B . 1.518(8)
P1 F3A . 1.533(9)
P1 F6 . 1.544(9)
P1 F1B . 1.547(8)
P1 F6A . 1.548(9)
P1 F2A . 1.554(8)
P1 F5 . 1.562(9)
P1 F2 . 1.565(9)
P1 F1 . 1.566(10)
P1 F5B . 1.571(8)
P1 F4 . 1.572(9)
P1 F6B . 1.579(8)

loop_
_geom_torsion_atom_site_label_1
_geom_torsion_atom_site_label_2
_geom_torsion_atom_site_label_3
_geom_torsion_atom_site_label_4
_geom_torsion_site_symmetry_1
_geom_torsion_site_symmetry_4
_geom_torsion
C5 N1 C1 C2 . . 0.5(7)
N1 C1 C2 C3 . . 0.6(8)
C1 C2 C3 C4 . . -0.4(7)
C2 C3 C4 C5 . . -0.8(6)
C1 N1 C5 C4 . . -1.9(7)
C1 N1 C5 C6 . . 176.5(4)
C3 C4 C5 N1 . . 2.1(7)
C3 C4 C5 C6 . . -176.2(4)
C9 N2 C6 C5 . . -93.4(5)
C7 N2 C6 C5 . . 84.1(5)
N1 C5 C6 N2 . . 55.0(5)
C4 C5 C6 N2 . . -126.6(4)
C9 N2 C7 C8 . . -0.5(5)
C6 N2 C7 C8 . . -178.3(4)
N2 C7 C8 N3 . . 0.3(5)
C9 N3 C8 C7 . . 0.1(4)
C10 N3 C8 C7 . . -178.1(3)
C8 N3 C9 N2 . . -0.4(4)
C10 N3 C9 N2 . . 177.8(3)
C7 N2 C9 N3 . . 0.5(4)
C6 N2 C9 N3 . . 178.4(3)
C9 N3 C10 C11 . . 83.6(5)
C8 N3 C10 C11 . . -98.5(4)
C12 O1 C11 C10 . . -174.0(3)
N3 C10 C11 O1 . . -70.3(4)
C11 O1 C12 C14 . 2_667 -96.3(4)
C11 O1 C12 C13 . . 87.7(4)
C14 C12 C13 C18 2_667 . -179.0(3)
O1 C12 C13 C18 . . -3.1(5)
C14 C12 C13 C14 2_667 . 1.5(6)
O1 C12 C13 C14 . . 177.3(3)
C12 C13 C14 C12 . 2_667 -1.4(6)
C18 C13 C14 C12 . 2_667 179.0(3)
C12 C13 C14 C15 . . 178.7(3)
C18 C13 C14 C15 . . -0.8(5)
C12 C14 C15 C16 2_667 . -180.0(4)
C13 C14 C15 C16 . . -0.1(6)
C14 C15 C16 C17 . . 1.3(7)
C15 C16 C17 C18 . . -1.5(7)
C16 C17 C18 C13 . . 0.5(7)
C12 C13 C18 C17 . . -178.9(4)
C14 C13 C18 C17 . . 0.6(6)
